data_7053537
loop_
_publ_author_name
'Albrecht, Merwe'
'Borba, Ana'
'Le Barbu-Debus, Katia'
'Dittrich, Birger'
'Fausto, Rui'
'Grimme, Stefan'
'Mahjoub, Ahmed'
'Nedi\'c, Marija'
'Schmitt, Ulrich'
'Schrader, Lena'
'Suhm, Martin A.'
'Zehnacker-Rentien, Anne'
'Zischang, Julia'

_publ_section_title
;
 Chirality influence on the aggregation of methyl mandelate
;
_journal_issue 7
_journal_name_full 'New Journal of Chemistry'
_journal_page_first 1266
_journal_paper_doi 10.1039/c0nj00142b
_journal_volume 34
_journal_year 2010
_chemical_compound_source ' Sigma Aldrich '
_chemical_formula_moiety 'C9 H10 O3'
_chemical_formula_sum 'C9 H10 O3'
_chemical_formula_weight 166.17
_space_group_IT_number 2
_symmetry_cell_setting triclinic
_symmetry_space_group_name_Hall '-P 1'
_symmetry_space_group_name_H-M 'P -1'
_audit_conform_dict_location ftp://ftp.iucr.org/pub/cif_core.dic
_audit_conform_dict_name cif_core.dic
_audit_conform_dict_version 2.2
_audit_creation_date 2010-01-06T20:19:33-00:00
_audit_creation_method 'XD routine XDCIF'
_cell_angle_alpha 103.782(2)
_cell_angle_beta 98.959(2)
_cell_angle_gamma 92.247(2)
_cell_formula_units_Z 8.0
_cell_length_a 7.8576(2)
_cell_length_b 11.0894(4)
_cell_length_c 20.0502(7)
_cell_measurement_reflns_used 9977
_cell_measurement_temperature 100
_cell_measurement_theta_max 72.65
_cell_measurement_theta_min 2.305
_cell_volume 1670.78(10)
_computing_molecular_graphics 'Koritsanszky et al, (2003)'
_computing_publication_material 'Koritsanszky et al, (2003)'
_computing_structure_refinement 'Koritsanszky et al, (2003)'
_diffrn_ambient_temperature 100
_diffrn_measured_fraction_theta_full 0.95
_diffrn_measured_fraction_theta_max 0.895
_diffrn_measurement_device_type 'Bruker Apex 2 Diffractometer'
_diffrn_measurement_method '\w and \f scans'
_diffrn_orient_matrix_UB_11 1.2873706e-01
_diffrn_orient_matrix_UB_12 1.5581626e-02
_diffrn_orient_matrix_UB_13 1.0290211e-02
_diffrn_orient_matrix_UB_21 -1.0435561e-02
_diffrn_orient_matrix_UB_22 8.0007508e-02
_diffrn_orient_matrix_UB_23 3.4329090e-02
_diffrn_orient_matrix_UB_31 4.7348784e-03
_diffrn_orient_matrix_UB_32 -4.5076210e-02
_diffrn_orient_matrix_UB_33 3.7833247e-02
_diffrn_radiation_wavelength 1.5418
_diffrn_reflns_av_R_equivalents 0.0344
_diffrn_reflns_av_sigmaI/netI 0.0238
_diffrn_reflns_limit_h_max 9
_diffrn_reflns_limit_h_min -9
_diffrn_reflns_limit_k_max 12
_diffrn_reflns_limit_k_min -13
_diffrn_reflns_limit_l_max 23
_diffrn_reflns_limit_l_min 0
_diffrn_reflns_number 26447
_diffrn_reflns_theta_full 72.5
_diffrn_reflns_theta_max 67.6
_diffrn_reflns_theta_min 2.305
_exptl_absorpt_coefficient_mu 0.827
_exptl_absorpt_correction_T_max 0.7536
_exptl_absorpt_correction_T_min 0.6436
_exptl_absorpt_correction_type empirical
_exptl_absorpt_process_details
;
SADABS, multi-scan. (G. M. Sheldrick, 2008)
;
_exptl_crystal_colour colorless
_exptl_crystal_density_diffrn 1.3212
_exptl_crystal_description plate
_exptl_crystal_F_000 704.0
_exptl_crystal_size_max 0.05
_exptl_crystal_size_mid 0.04
_exptl_crystal_size_min 0.02
_refine_diff_density_max 0.626
_refine_diff_density_min -0.245
_refine_diff_density_rms 0.06
_refine_ls_extinction_method none
_refine_ls_goodness_of_fit_ref 3.5099
_refine_ls_hydrogen_treatment constr
_refine_ls_matrix_type full
_refine_ls_number_parameters 433
_refine_ls_number_reflns 4717
_refine_ls_number_restraints 0
_refine_ls_R_factor_all 0.0626
_refine_ls_R_factor_gt 0.046
_refine_ls_shift/su_max 0
_refine_ls_structure_factor_coef F
_refine_ls_weighting_details
;
calc w1 = 1/[s^2^(Fo)]
;
_refine_ls_weighting_scheme calc
_refine_ls_wR_factor_ref 0.0491
_reflns_number_gt 4717
_reflns_number_total 5946
_reflns_threshold_expression F>3(\s)F
_cod_data_source_file c0nj00142b.txt
_cod_data_source_block rrrssssr
_cod_original_cell_volume 1670.8(1)
_cod_original_sg_symbol_H-M P-1
_cod_database_code 7053537

loop_
_symmetry_equiv_pos_as_xyz
+X,+Y,+Z
-X,-Y,-Z

loop_
_atom_local_axes_label
_atom_local_axes_atom0
_atom_local_axes_ax1
_atom_local_axes_atom1
_atom_local_axes_atom2
_atom_local_axes_ax2
O(11) DUM1 Z O(11) C(12) Y
O(12) DUM2 Z O(12) C(11) Y
O(13) C(13) X O(13) H(13) Y
O(21) DUM3 Z O(21) C(22) Y
O(22) DUM4 Z O(22) C(21) Y
O(23) C(23) X O(23) H(23) Y
O(31) DUM5 Z O(31) C(32) Y
O(32) DUM6 Z O(32) C(31) Y
O(33) C(33) X O(33) H(33) Y
O(41) DUM7 Z O(41) C(42) Y
O(42) DUM8 Z O(42) C(41) Y
O(43) C(43) X O(43) H(43) Y
C(11) O(12) Z C(11) H(11A) Y
C(12) O(11) X C(12) O(12) Y
C(13) O(13) X C(13) C(12) Y
C(14) C(13) Z C(14) C(15) Y
C(15) DUM9 Z C(15) C(14) Y
C(16) DUM10 Z C(16) C(15) Y
C(17) DUM11 Z C(17) C(16) Y
C(18) DUM12 Z C(18) C(17) Y
C(19) DUM13 Z C(19) C(14) Y
C(21) O(22) Z C(21) H(21A) Y
C(22) O(21) X C(22) O(22) Y
C(23) O(23) X C(23) C(22) Y
C(24) C(23) Z C(24) C(25) Y
C(25) DUM14 Z C(25) C(24) Y
C(26) DUM15 Z C(26) C(25) Y
C(27) DUM16 Z C(27) C(26) Y
C(28) DUM17 Z C(28) C(27) Y
C(29) DUM18 Z C(29) C(24) Y
C(31) O(32) Z C(31) H(31A) Y
C(32) O(31) X C(32) O(32) Y
C(33) O(33) X C(33) C(32) Y
C(34) C(33) Z C(34) C(35) Y
C(35) DUM19 Z C(35) C(34) Y
C(36) DUM20 Z C(36) C(35) Y
C(37) DUM21 Z C(37) C(36) Y
C(38) DUM22 Z C(38) C(37) Y
C(39) DUM23 Z C(39) C(34) Y
C(41) O(42) Z C(41) H(41A) Y
C(42) O(41) X C(42) O(42) Y
C(43) O(43) X C(43) C(42) Y
C(44) C(43) Z C(44) C(45) Y
C(45) DUM24 Z C(45) C(44) Y
C(46) DUM25 Z C(46) C(45) Y
C(47) DUM26 Z C(47) C(46) Y
C(48) DUM27 Z C(48) C(47) Y
C(49) DUM28 Z C(49) C(44) Y
H(13) O(13) Z H(13) C(13) Y
H(11A) C(11) Z H(11A) O(12) Y
H(11B) C(11) Z H(11B) O(12) Y
H(11C) C(11) Z H(11C) O(12) Y
H(13A) C(13) Z H(13A) O(13) Y
H(15) C(15) Z H(15) C(14) Y
H(16) C(16) Z H(16) C(15) Y
H(17) C(17) Z H(17) C(16) Y
H(18) C(18) Z H(18) C(17) Y
H(19) C(19) Z H(19) C(14) Y
H(23) O(23) Z H(23) C(23) Y
H(21A) C(21) Z H(21A) O(22) Y
H(21B) C(21) Z H(21B) O(22) Y
H(21C) C(21) Z H(21C) O(22) Y
H(23A) C(23) Z H(23A) O(23) Y
H(25) C(25) Z H(25) C(24) Y
H(26) C(26) Z H(26) C(25) Y
H(27) C(27) Z H(27) C(26) Y
H(28) C(28) Z H(28) C(27) Y
H(29) C(29) Z H(29) C(24) Y
H(33) O(33) Z H(33) C(33) Y
H(31A) C(31) Z H(31A) O(32) Y
H(31B) C(31) Z H(31B) O(32) Y
H(31C) C(31) Z H(31C) O(32) Y
H(33A) C(33) Z H(33A) O(33) Y
H(35) C(35) Z H(35) C(34) Y
H(36) C(36) Z H(36) C(35) Y
H(37) C(37) Z H(37) C(36) Y
H(38) C(38) Z H(38) C(37) Y
H(39) C(39) Z H(39) C(34) Y
H(43) O(43) Z H(43) C(43) Y
H(41A) C(41) Z H(41A) O(42) Y
H(41B) C(41) Z H(41B) O(42) Y
H(41C) C(41) Z H(41C) O(42) Y
H(43A) C(43) Z H(43A) O(43) Y
H(45) C(45) Z H(45) C(44) Y
H(46) C(46) Z H(46) C(45) Y
H(47) C(47) Z H(47) C(46) Y
H(48) C(48) Z H(48) C(47) Y
H(49) C(49) Z H(49) C(44) Y

loop_
_atom_site_aniso_label
_atom_site_aniso_U_11
_atom_site_aniso_U_22
_atom_site_aniso_U_33
_atom_site_aniso_U_23
_atom_site_aniso_U_13
_atom_site_aniso_U_12
O(11) 0.0372(9) 0.0233(8) 0.0239(7) 0.0094(6) 0.0101(6) -0.0001(6)
O(12) 0.0287(8) 0.0310(8) 0.0215(7) 0.0072(6) 0.0079(6) 0.0011(6)
O(13) 0.0388(9) 0.0306(8) 0.0182(7) 0.0098(6) 0.0014(6) -0.0026(7)
O(21) 0.0381(9) 0.0237(8) 0.0262(8) 0.0094(7) 0.0103(7) 0.0002(7)
O(22) 0.0286(8) 0.0324(8) 0.0232(7) 0.0077(6) 0.0079(6) 0.0003(7)
O(23) 0.0340(9) 0.0294(8) 0.0189(7) 0.0098(6) -0.0003(6) -0.0010(7)
O(31) 0.0540(10) 0.0230(10) 0.0230(10) 0.0090(10) 0.0120(10) -0.0060(10)
O(32) 0.0470(10) 0.0290(10) 0.0230(10) 0.0090(10) 0.0070(10) -0.0050(10)
O(33) 0.0316(9) 0.0269(7) 0.0238(7) 0.0086(6) 0.0125(6) 0.0005(6)
O(41) 0.0530(10) 0.0240(10) 0.0230(10) 0.0100(10) 0.0080(10) 0.0110(10)
O(42) 0.0440(10) 0.0310(10) 0.0230(10) 0.0090(10) 0.0090(10) 0.0080(10)
O(43) 0.0306(9) 0.0270(7) 0.0237(7) 0.0078(6) 0.0030(6) 0.0018(6)
C(11) 0.0350(10) 0.0460(10) 0.0230(10) 0.0130(10) 0.0110(10) 0.0000(10)
C(12) 0.0230(10) 0.0250(10) 0.0210(10) 0.0090(10) 0.0060(10) 0.0010(10)
C(13) 0.0260(10) 0.0230(10) 0.0220(10) 0.0110(10) 0.0070(10) 0.0020(10)
C(14) 0.0250(10) 0.0230(10) 0.0200(10) 0.0090(10) 0.0070(10) 0.0030(10)
C(15) 0.0250(10) 0.0240(10) 0.0440(10) 0.0070(10) 0.0080(10) 0.0030(10)
C(16) 0.0270(10) 0.0260(10) 0.061(2) 0.0090(10) 0.0060(10) 0.0010(10)
C(17) 0.0230(10) 0.0370(10) 0.0490(10) 0.0170(10) 0.0090(10) 0.0040(10)
C(18) 0.0290(10) 0.0380(10) 0.0350(10) 0.0110(10) 0.0120(10) 0.0110(10)
C(19) 0.0300(10) 0.0290(10) 0.0260(10) 0.0060(10) 0.0090(10) 0.0060(10)
C(21) 0.0350(10) 0.0460(10) 0.0270(10) 0.0120(10) 0.0130(10) 0.0010(10)
C(22) 0.0220(10) 0.0250(10) 0.0220(10) 0.0080(10) 0.0050(10) 0.0010(10)
C(23) 0.0250(10) 0.0230(10) 0.0230(10) 0.0100(10) 0.0040(10) 0.0020(10)
C(24) 0.0220(10) 0.0230(10) 0.0190(10) 0.0080(10) 0.0050(10) 0.0030(10)
C(25) 0.0260(10) 0.0240(10) 0.0310(10) 0.0050(10) 0.0070(10) 0.0040(10)
C(26) 0.0260(10) 0.0240(10) 0.0410(10) 0.0060(10) 0.0050(10) 0.0000(10)
C(27) 0.0240(10) 0.0340(10) 0.0320(10) 0.0110(10) 0.0070(10) 0.0010(10)
C(28) 0.0260(10) 0.0380(10) 0.0270(10) 0.0040(10) 0.0080(10) 0.0080(10)
C(29) 0.0270(10) 0.0290(10) 0.0250(10) 0.0020(10) 0.0050(10) 0.0060(10)
C(31) 0.0450(10) 0.0320(10) 0.0240(10) 0.0070(10) 0.0050(10) -0.0020(10)
C(32) 0.0280(10) 0.0240(10) 0.0230(10) 0.0100(10) 0.0050(10) -0.0030(10)
C(33) 0.0270(10) 0.0240(10) 0.0250(10) 0.0100(10) 0.0080(10) 0.0020(10)
C(34) 0.0280(10) 0.0240(10) 0.0230(10) 0.0080(10) 0.0090(10) 0.0010(10)
C(35) 0.0320(10) 0.0250(10) 0.0330(10) 0.0120(10) 0.0110(10) 0.0010(10)
C(36) 0.0310(10) 0.0260(10) 0.0330(10) 0.0120(10) 0.0120(10) 0.0000(10)
C(37) 0.0280(10) 0.0330(10) 0.0350(10) 0.0050(10) 0.0090(10) -0.0040(10)
C(38) 0.0280(10) 0.0390(10) 0.0270(10) 0.0120(10) 0.0050(10) 0.0010(10)
C(39) 0.0300(10) 0.0310(10) 0.0210(10) 0.0110(10) 0.0080(10) 0.0070(10)
C(41) 0.051(2) 0.0350(10) 0.0230(10) 0.0070(10) 0.0140(10) 0.0050(10)
C(42) 0.0320(10) 0.0260(10) 0.0250(10) 0.0110(10) 0.0120(10) 0.0040(10)
C(43) 0.0260(10) 0.0240(10) 0.0270(10) 0.0100(10) 0.0090(10) 0.0030(10)
C(44) 0.0260(10) 0.0250(10) 0.0240(10) 0.0100(10) 0.0080(10) 0.0020(10)
C(45) 0.0310(10) 0.0320(10) 0.0220(10) 0.0140(10) 0.0080(10) 0.0010(10)
C(46) 0.0380(10) 0.0340(10) 0.0240(10) 0.0100(10) 0.0160(10) 0.0060(10)
C(47) 0.0290(10) 0.0360(10) 0.0320(10) 0.0060(10) 0.0120(10) 0.0060(10)
C(48) 0.0300(10) 0.0270(10) 0.0310(10) 0.0120(10) 0.0090(10) 0.0070(10)
C(49) 0.0310(10) 0.0270(10) 0.0300(10) 0.0140(10) 0.0090(10) 0.0020(10)

loop_
_atom_site_label
_atom_site_fract_x
_atom_site_fract_y
_atom_site_fract_z
_atom_site_U_iso_or_equiv
_atom_site_occupancy
O(11) -0.2127(2) 0.08910(10) 0.35070(10) 0.028 1
O(12) -0.1806(2) 0.26990(10) 0.43200(10) 0.028 1
O(13) -0.1577(2) 0.20170(10) 0.25320(10) 0.03 1
O(21) -0.2115(2) 0.58850(10) 0.34070(10) 0.03 1
O(22) -0.1681(2) 0.76670(10) 0.42420(10) 0.029 1
O(23) -0.1360(2) 0.69960(10) 0.24560(10) 0.028 1
O(31) -0.1583(2) 0.21340(10) 0.11230(10) 0.034 1
O(32) -0.0986(2) 0.30600(10) 0.02990(10) 0.034 1
O(33) -0.1466(2) 0.42890(10) 0.20490(10) 0.028 1
O(41) 0.7677(2) 0.72000(10) 0.10890(10) 0.034 1
O(42) 0.6140(2) 0.80090(10) 0.02830(10) 0.033 1
O(43) 0.8151(2) 0.93530(10) 0.20310(10) 0.028 1
C(11) -0.2319(3) 0.2030(2) 0.48020(10) 0.035 1
C(12) -0.1767(2) 0.1997(2) 0.36820(10) 0.023 1
C(13) -0.1174(3) 0.2775(2) 0.32150(10) 0.024 1
C(14) 0.0759(3) 0.3144(2) 0.34460(10) 0.023 1
C(15) 0.1361(3) 0.4343(2) 0.38350(10) 0.032 1
C(16) 0.3132(3) 0.4662(2) 0.40340(10) 0.04 1
C(17) 0.4311(3) 0.3792(2) 0.38470(10) 0.037 1
C(18) 0.3704(3) 0.2592(2) 0.34630(10) 0.035 1
C(19) 0.1938(3) 0.2267(2) 0.32720(10) 0.029 1
C(21) -0.2268(3) 0.7003(2) 0.47130(10) 0.036 1
C(22) -0.1676(2) 0.6981(2) 0.35980(10) 0.023 1
C(23) -0.1027(3) 0.7758(2) 0.31390(10) 0.024 1
C(24) 0.0886(3) 0.8158(2) 0.33900(10) 0.022 1
C(25) 0.1430(3) 0.9325(2) 0.38370(10) 0.028 1
C(26) 0.3187(3) 0.9680(2) 0.40600(10) 0.032 1
C(27) 0.4420(3) 0.8876(2) 0.38430(10) 0.03 1
C(28) 0.3878(3) 0.7709(2) 0.34010(10) 0.031 1
C(29) 0.2125(3) 0.7351(2) 0.31760(10) 0.028 1
C(31) -0.1180(3) 0.1858(2) -0.01900(10) 0.035 1
C(32) -0.1208(3) 0.3058(2) 0.09430(10) 0.026 1
C(33) -0.0900(3) 0.4363(2) 0.14240(10) 0.026 1
C(34) 0.1001(3) 0.4791(2) 0.15190(10) 0.025 1
C(35) 0.1532(3) 0.5651(2) 0.11760(10) 0.03 1
C(36) 0.3254(3) 0.6041(2) 0.12560(10) 0.03 1
C(37) 0.4501(3) 0.5571(2) 0.16900(10) 0.033 1
C(38) 0.3977(3) 0.4689(2) 0.20270(10) 0.032 1
C(39) 0.2242(3) 0.4307(2) 0.19460(10) 0.028 1
C(41) 0.5961(3) 0.6803(2) -0.02000(10) 0.037 1
C(42) 0.7023(3) 0.8076(2) 0.09180(10) 0.027 1
C(43) 0.7106(3) 0.9386(2) 0.13910(10) 0.026 1
C(44) 0.5304(3) 0.9773(2) 0.14720(10) 0.025 1
C(45) 0.4377(3) 0.9288(2) 0.19040(10) 0.028 1
C(46) 0.2714(3) 0.9613(2) 0.19690(10) 0.032 1
C(47) 0.1975(3) 1.0468(2) 0.16160(10) 0.033 1
C(48) 0.2921(3) 1.0968(2) 0.12000(10) 0.03 1
C(49) 0.4562(3) 1.0614(2) 0.11170(10) 0.03 1
H(13) -0.16593 0.25222 0.22015 0.0441(6) 1
H(11A) -0.36637 0.16468 0.46255 0.0404(7) 1
H(11B) -0.21849 0.26566 0.53231 0.0404(7) 1
H(11C) -0.14885 0.12651 0.48233 0.0404(7) 1
H(13A) -0.18861 0.3615 0.32597 0.0275(6) 1
H(15) 0.04546 0.50259 0.39842 0.0363(6) 1
H(16) 0.35977 0.55931 0.43366 0.0454(7) 1
H(17) 0.56866 0.40435 0.39953 0.0407(7) 1
H(18) 0.46094 0.19075 0.33143 0.0387(7) 1
H(19) 0.14761 0.13271 0.29818 0.0337(6) 1
H(23) -0.15692 0.74944 0.21245 0.0414(5) 1
H(21A) -0.36365 0.66852 0.45357 0.0412(7) 1
H(21B) -0.20861 0.76113 0.52397 0.0412(7) 1
H(21C) -0.15195 0.61916 0.47169 0.0412(7) 1
H(23A) -0.17569 0.85874 0.31612 0.0277(6) 1
H(25) 0.04797 0.99555 0.40075 0.0314(6) 1
H(26) 0.35952 1.05836 0.44113 0.0363(6) 1
H(27) 0.57828 0.9161 0.40122 0.0340(6) 1
H(28) 0.48291 0.70762 0.32322 0.0356(6) 1
H(29) 0.17195 0.64436 0.2828 0.0329(6) 1
H(33) -0.15748 0.51098 0.23252 0.0398(5) 1
H(31A) -0.02731 0.12483 0.00068 0.0418(7) 1
H(31B) -0.09029 0.19579 -0.06938 0.0418(7) 1
H(31C) -0.25016 0.14426 -0.02574 0.0418(7) 1
H(33A) -0.16775 0.49984 0.11832 0.0289(6) 1
H(35) 0.05861 0.60222 0.08417 0.0348(6) 1
H(36) 0.36645 0.67102 0.09873 0.0351(6) 1
H(37) 0.58529 0.58868 0.1761 0.0397(6) 1
H(38) 0.49259 0.43096 0.23561 0.0377(6) 1
H(39) 0.18357 0.36274 0.22091 0.0322(6) 1
H(43) 0.82623 1.01622 0.2349 0.0408(5) 1
H(41A) 0.72438 0.65057 -0.02769 0.0437(7) 1
H(41B) 0.52164 0.68552 -0.07003 0.0437(7) 1
H(41C) 0.52901 0.61284 0.00079 0.0437(7) 1
H(43A) 0.77463 1.00386 0.11562 0.0286(6) 1
H(45) 0.49506 0.86427 0.21851 0.0327(6) 1
H(46) 0.19881 0.92153 0.22926 0.0371(6) 1
H(47) 0.06863 1.07395 0.16721 0.0386(6) 1
H(48) 0.23599 1.16393 0.09353 0.0340(6) 1
H(49) 0.52646 1.09929 0.07801 0.0343(6) 1

loop_
_atom_type_symbol
_atom_type_description
_atom_type_scat_dispersion_real
_atom_type_scat_dispersion_imag
_atom_type_scat_source
C C 0.0191 0.0091 'Invariom modelling (Acta Cryst. A61, 314--320)'
H H 0.0000 0.0000 'Invariom modelling (Acta Cryst. A61, 314--320)'
O O 0.0522 0.0322 'Invariom modelling (Acta Cryst. A61, 314--320)'

loop_
_geom_angle_atom_site_label_1
_geom_angle_atom_site_label_2
_geom_angle_atom_site_label_3
_geom_angle
_geom_angle_site_symmetry_1
_geom_angle_site_symmetry_2
_geom_angle_site_symmetry_3
_geom_angle_publ_flag
O(11) C(12) O(12) 123.88(16) 1_555 1_555 1_555 yes
O(11) C(12) C(13) 124.81(16) 1_555 1_555 1_555 yes
O(12) C(12) C(13) 111.29(16) 1_555 1_555 1_555 yes
O(13) C(13) C(12) 105.76(14) 1_555 1_555 1_555 yes
O(13) C(13) C(14) 112.81(14) 1_555 1_555 1_555 yes
C(12) C(13) C(14) 108.85(17) 1_555 1_555 1_555 yes
C(13) C(14) C(15) 121.04(19) 1_555 1_555 1_555 yes
C(13) C(14) C(19) 119.48(17) 1_555 1_555 1_555 yes
C(15) C(14) C(19) 119.48(19) 1_555 1_555 1_555 yes
C(14) C(15) C(16) 120.0(2) 1_555 1_555 1_555 yes
C(15) C(16) C(17) 120.5(2) 1_555 1_555 1_555 yes
C(16) C(17) C(18) 119.3(2) 1_555 1_555 1_555 yes
C(17) C(18) C(19) 120.2(2) 1_555 1_555 1_555 yes
C(14) C(19) C(18) 120.41(19) 1_555 1_555 1_555 yes
O(21) C(22) O(22) 123.82(16) 1_555 1_555 1_555 yes
O(21) C(22) C(23) 124.59(17) 1_555 1_555 1_555 yes
O(22) C(22) C(23) 111.58(16) 1_555 1_555 1_555 yes
O(23) C(23) C(22) 105.92(15) 1_555 1_555 1_555 yes
O(23) C(23) C(24) 112.37(14) 1_555 1_555 1_555 yes
C(22) C(23) C(24) 110.02(17) 1_555 1_555 1_555 yes
C(23) C(24) C(25) 120.88(18) 1_555 1_555 1_555 yes
C(23) C(24) C(29) 120.07(17) 1_555 1_555 1_555 yes
C(25) C(24) C(29) 119.04(18) 1_555 1_555 1_555 yes
C(24) C(25) C(26) 120.28(19) 1_555 1_555 1_555 yes
C(25) C(26) C(27) 120.57(19) 1_555 1_555 1_555 yes
C(26) C(27) C(28) 119.20(19) 1_555 1_555 1_555 yes
C(27) C(28) C(29) 120.4(2) 1_555 1_555 1_555 yes
C(24) C(29) C(28) 120.50(19) 1_555 1_555 1_555 yes
O(31) C(32) O(32) 124.04(18) 1_555 1_555 1_555 yes
O(31) C(32) C(33) 124.44(16) 1_555 1_555 1_555 yes
O(32) C(32) C(33) 111.51(15) 1_555 1_555 1_555 yes
O(33) C(33) C(32) 106.58(14) 1_555 1_555 1_555 yes
O(33) C(33) C(34) 113.82(17) 1_555 1_555 1_555 yes
C(32) C(33) C(34) 108.61(16) 1_555 1_555 1_555 yes
C(33) C(34) C(35) 120.3(2) 1_555 1_555 1_555 yes
C(33) C(34) C(39) 120.43(16) 1_555 1_555 1_555 yes
C(35) C(34) C(39) 119.31(19) 1_555 1_555 1_555 yes
C(34) C(35) C(36) 120.8(2) 1_555 1_555 1_555 yes
C(35) C(36) C(37) 120.16(17) 1_555 1_555 1_555 yes
C(36) C(37) C(38) 119.33(19) 1_555 1_555 1_555 yes
C(37) C(38) C(39) 120.1(2) 1_555 1_555 1_555 yes
C(34) C(39) C(38) 120.35(17) 1_555 1_555 1_555 yes
O(41) C(42) O(42) 123.60(19) 1_555 1_555 1_555 yes
O(41) C(42) C(43) 124.9(2) 1_555 1_555 1_555 yes
O(42) C(42) C(43) 111.53(18) 1_555 1_555 1_555 yes
O(43) C(43) C(42) 106.08(17) 1_555 1_555 1_555 yes
O(43) C(43) C(44) 113.38(15) 1_555 1_555 1_555 yes
C(42) C(43) C(44) 110.69(16) 1_555 1_555 1_555 yes
C(43) C(44) C(45) 120.06(19) 1_555 1_555 1_555 yes
C(43) C(44) C(49) 120.28(15) 1_555 1_555 1_555 yes
C(45) C(44) C(49) 119.66(19) 1_555 1_555 1_555 yes
C(44) C(45) C(46) 120.6(2) 1_555 1_555 1_555 yes
C(45) C(46) C(47) 119.64(16) 1_555 1_555 1_555 yes
C(46) C(47) C(48) 119.4(2) 1_555 1_555 1_555 yes
C(47) C(48) C(49) 121.0(2) 1_555 1_555 1_555 yes
C(44) C(49) C(48) 119.70(16) 1_555 1_555 1_555 yes

loop_
_geom_bond_atom_site_label_1
_geom_bond_atom_site_label_2
_geom_bond_distance
_geom_bond_site_symmetry_1
_geom_bond_site_symmetry_2
_geom_bond_publ_flag
O(11) C(12) 1.202(2) 1_555 1_555 yes
O(12) C(12) 1.336(2) 1_555 1_555 yes
O(13) C(13) 1.407(2) 1_555 1_555 yes
O(13) H(13) 0.9607 1_555 1_555 yes
O(21) C(22) 1.203(2) 1_555 1_555 yes
O(22) C(22) 1.334(2) 1_555 1_555 yes
O(23) C(23) 1.406(2) 1_555 1_555 yes
O(23) H(23) 0.9607 1_555 1_555 yes
O(31) C(32) 1.206(2) 1_555 1_555 yes
O(32) C(32) 1.329(2) 1_555 1_555 yes
O(33) C(33) 1.414(2) 1_555 1_555 yes
O(33) H(33) 0.9607 1_555 1_555 yes
O(41) C(42) 1.212(3) 1_555 1_555 yes
O(42) C(42) 1.335(3) 1_555 1_555 yes
O(43) C(43) 1.420(3) 1_555 1_555 yes
O(43) H(43) 0.9607 1_555 1_555 yes
C(11) H(11A) 1.095 1_555 1_555 yes
C(11) H(11B) 1.095 1_555 1_555 yes
C(11) H(11C) 1.095 1_555 1_555 yes
C(12) C(13) 1.526(2) 1_555 1_555 yes
C(13) C(14) 1.527(3) 1_555 1_555 yes
C(13) H(13A) 1.098 1_555 1_555 yes
C(14) C(15) 1.392(3) 1_555 1_555 yes
C(14) C(19) 1.392(3) 1_555 1_555 yes
C(15) C(16) 1.394(3) 1_555 1_555 yes
C(15) H(15) 1.082 1_555 1_555 yes
C(16) C(17) 1.391(3) 1_555 1_555 yes
C(16) H(16) 1.082 1_555 1_555 yes
C(17) C(18) 1.393(3) 1_555 1_555 yes
C(17) H(17) 1.082 1_555 1_555 yes
C(18) C(19) 1.390(3) 1_555 1_555 yes
C(18) H(18) 1.082 1_555 1_555 yes
C(19) H(19) 1.082 1_555 1_555 yes
C(21) H(21A) 1.095 1_555 1_555 yes
C(21) H(21B) 1.095 1_555 1_555 yes
C(21) H(21C) 1.095 1_555 1_555 yes
C(22) C(23) 1.529(2) 1_555 1_555 yes
C(23) C(24) 1.522(3) 1_555 1_555 yes
C(23) H(23A) 1.098 1_555 1_555 yes
C(24) C(25) 1.395(3) 1_555 1_555 yes
C(24) C(29) 1.396(3) 1_555 1_555 yes
C(25) C(26) 1.394(3) 1_555 1_555 yes
C(25) H(25) 1.082 1_555 1_555 yes
C(26) C(27) 1.391(3) 1_555 1_555 yes
C(26) H(26) 1.082 1_555 1_555 yes
C(27) C(28) 1.392(3) 1_555 1_555 yes
C(27) H(27) 1.082 1_555 1_555 yes
C(28) C(29) 1.391(3) 1_555 1_555 yes
C(28) H(28) 1.082 1_555 1_555 yes
C(29) H(29) 1.082 1_555 1_555 yes
C(31) H(31A) 1.095 1_555 1_555 yes
C(31) H(31B) 1.095 1_555 1_555 yes
C(31) H(31C) 1.095 1_555 1_555 yes
C(32) C(33) 1.523(3) 1_555 1_555 yes
C(33) C(34) 1.518(3) 1_555 1_555 yes
C(33) H(33A) 1.098 1_555 1_555 yes
C(34) C(35) 1.389(3) 1_555 1_555 yes
C(34) C(39) 1.404(3) 1_555 1_555 yes
C(35) C(36) 1.377(3) 1_555 1_555 yes
C(35) H(35) 1.082 1_555 1_555 yes
C(36) C(37) 1.407(3) 1_555 1_555 yes
C(36) H(36) 1.082 1_555 1_555 yes
C(37) C(38) 1.397(3) 1_555 1_555 yes
C(37) H(37) 1.082 1_555 1_555 yes
C(38) C(39) 1.385(3) 1_555 1_555 yes
C(38) H(38) 1.082 1_555 1_555 yes
C(39) H(39) 1.082 1_555 1_555 yes
C(41) H(41A) 1.095 1_555 1_555 yes
C(41) H(41B) 1.095 1_555 1_555 yes
C(41) H(41C) 1.095 1_555 1_555 yes
C(42) C(43) 1.526(3) 1_555 1_555 yes
C(43) C(44) 1.518(3) 1_555 1_555 yes
C(43) H(43A) 1.098 1_555 1_555 yes
C(44) C(45) 1.399(2) 1_555 1_555 yes
C(44) C(49) 1.394(3) 1_555 1_555 yes
C(45) C(46) 1.387(3) 1_555 1_555 yes
C(45) H(45) 1.082 1_555 1_555 yes
C(46) C(47) 1.405(3) 1_555 1_555 yes
C(46) H(46) 1.082 1_555 1_555 yes
C(47) C(48) 1.392(3) 1_555 1_555 yes
C(47) H(47) 1.082 1_555 1_555 yes
C(48) C(49) 1.386(3) 1_555 1_555 yes
C(48) H(48) 1.082 1_555 1_555 yes
C(49) H(49) 1.082 1_555 1_555 yes
